data_7107978
loop_
_publ_author_name
'Anupam Bandyopadhyay'
'Sandip Jadhav'
'Hosahudya Gopi'

_publ_section_title
;
 alpha/gamma^4^-hybrid peptide helices: synthesis, crystal conformations
 and analogy with the alpha-helix
;
_journal_name_full Chem.Commun.
_journal_page_first 7170
_journal_paper_doi 10.1039/c2cc32911e
_journal_volume 48
_journal_year 2012
_chemical_absolute_configuration syn
_chemical_compound_source synthesis
_chemical_formula_moiety '2(C54 H78 N6 O9), O'
_chemical_formula_sum 'C54 H78 N6 O9.5'
_chemical_formula_weight 963.22
_chemical_name_common HexaD
_chemical_name_systematic 'Alpha-Gamma mixed peptide'
_space_group_IT_number 19
_symmetry_cell_setting orthorhombic
_symmetry_Int_Tables_number 19
_symmetry_space_group_name_Hall 'P 2ac 2ab'
_symmetry_space_group_name_H-M 'P 21 21 21'
_atom_sites_solution_hydrogens geom
_atom_sites_solution_primary direct
_atom_sites_solution_secondary difmap
_audit_creation_method SHELXL-97
_cell_angle_alpha 90.00
_cell_angle_beta 90.00
_cell_angle_gamma 90.00
_cell_formula_units_Z 8
_cell_length_a 18.113(14)
_cell_length_b 24.50(2)
_cell_length_c 27.36(2)
_cell_measurement_temperature 100(2)
_cell_volume 12142(16)
_computing_structure_refinement 'SHELXL-97 (Sheldrick, 2008)'
_computing_structure_solution 'SHELXS-97 (Sheldrick, 2008)'
_diffrn_ambient_pressure 101.325
_diffrn_ambient_temperature 100(2)
_diffrn_measured_fraction_theta_full 0.989
_diffrn_measured_fraction_theta_max 0.989
_diffrn_radiation_monochromator graphite
_diffrn_radiation_probe x-ray
_diffrn_radiation_type MoK\a
_diffrn_radiation_wavelength 0.71073
_diffrn_reflns_av_R_equivalents 0.1117
_diffrn_reflns_av_sigmaI/netI 0.2367
_diffrn_reflns_limit_h_max 24
_diffrn_reflns_limit_h_min -23
_diffrn_reflns_limit_k_max 29
_diffrn_reflns_limit_k_min -14
_diffrn_reflns_limit_l_max 36
_diffrn_reflns_limit_l_min -35
_diffrn_reflns_number 54184
_diffrn_reflns_theta_full 28.28
_diffrn_reflns_theta_max 28.28
_diffrn_reflns_theta_min 1.12
_diffrn_source 'fine-focus sealed tube'
_diffrn_source_type 'Graphite monochromator'
_exptl_absorpt_coefficient_mu 0.072
_exptl_absorpt_correction_T_max 0.991
_exptl_absorpt_correction_T_min 0.976
_exptl_absorpt_correction_type multi-scan
_exptl_absorpt_process_details SADABS
_exptl_crystal_colour colorless
_exptl_crystal_density_diffrn 1.054
_exptl_crystal_density_method 'not measured'
_exptl_crystal_description 'square plate'
_exptl_crystal_F_000 4160
_exptl_crystal_recrystallization_method Acetone
_exptl_crystal_size_max 0.33
_exptl_crystal_size_mid 0.30
_exptl_crystal_size_min 0.12
_refine_diff_density_max 0.292
_refine_diff_density_min -0.243
_refine_diff_density_rms 0.055
_refine_ls_abs_structure_details 'Flack H D (1983), Acta Cryst. A39, 876-881'
_refine_ls_abs_structure_Flack -0.7(13)
_refine_ls_extinction_method none
_refine_ls_goodness_of_fit_ref 0.794
_refine_ls_hydrogen_treatment constr
_refine_ls_matrix_type full
_refine_ls_number_parameters 1272
_refine_ls_number_reflns 26203
_refine_ls_number_restraints 3
_refine_ls_restrained_S_all 0.798
_refine_ls_R_factor_all 0.2236
_refine_ls_R_factor_gt 0.0826
_refine_ls_shift/su_max 2.090
_refine_ls_shift/su_mean 0.033
_refine_ls_structure_factor_coef Fsqd
_refine_ls_weighting_details 'calc w=1/[\s^2^(Fo^2^)+(0.1000P)^2^+0.7694P] where P=(Fo^2^+2Fc^2^)/3'
_refine_ls_weighting_scheme calc
_refine_ls_wR_factor_gt 0.1896
_refine_ls_wR_factor_ref 0.2378
_reflns_number_gt 8437
_reflns_number_total 26203
_reflns_threshold_expression >2sigma(I)
_cod_data_source_file c2cc32911e.txt
_cod_data_source_block P3
_cod_original_cell_volume 12140(16)
_cod_database_code 7107978

loop_
_symmetry_equiv_pos_as_xyz
'x, y, z'
'x+1/2, -y+1/2, -z'
'-x, y+1/2, -z+1/2'
'-x+1/2, -y, z+1/2'

loop_
_atom_site_label
_atom_site_type_symbol
_atom_site_fract_x
_atom_site_fract_y
_atom_site_fract_z
_atom_site_U_iso_or_equiv
_atom_site_adp_type
_atom_site_occupancy
_atom_site_symmetry_multiplicity
_atom_site_calc_flag
_atom_site_refinement_flags
C1 C 0.3877(3) 0.6849(2) 0.15933(17) 0.0452(14) Uani 1 1 d .
C2 C 0.4166(3) 0.6788(3) 0.10806(19) 0.0699(18) Uani 1 1 d .
H2A H 0.4502 0.7080 0.1010 0.105 Uiso 1 1 calc R
H2B H 0.3761 0.6800 0.0854 0.105 Uiso 1 1 calc R
H2C H 0.4418 0.6445 0.1050 0.105 Uiso 1 1 calc R
C3 C 0.3655(4) 0.7452(3) 0.1692(2) 0.078(2) Uani 1 1 d .
H3A H 0.3501 0.7490 0.2026 0.118 Uiso 1 1 calc R
H3B H 0.3257 0.7553 0.1480 0.118 Uiso 1 1 calc R
H3C H 0.4072 0.7685 0.1632 0.118 Uiso 1 1 calc R
C4 C 0.3236(3) 0.6479(3) 0.1713(2) 0.0691(18) Uani 1 1 d .
H4A H 0.3364 0.6109 0.1634 0.104 Uiso 1 1 calc R
H4B H 0.2812 0.6588 0.1527 0.104 Uiso 1 1 calc R
H4C H 0.3125 0.6506 0.2056 0.104 Uiso 1 1 calc R
C5 C 0.4825(3) 0.6269(3) 0.1961(2) 0.0461(14) Uani 1 1 d .
C6 C 0.5915(2) 0.5832(2) 0.23160(17) 0.0410(13) Uani 1 1 d .
C7 C 0.6338(3) 0.5768(2) 0.18271(19) 0.0587(16) Uani 1 1 d .
H7A H 0.5993 0.5697 0.1568 0.088 Uiso 1 1 calc R
H7B H 0.6678 0.5469 0.1852 0.088 Uiso 1 1 calc R
H7C H 0.6605 0.6097 0.1758 0.088 Uiso 1 1 calc R
C8 C 0.6458(3) 0.5957(2) 0.27319(19) 0.0542(15) Uani 1 1 d .
H8A H 0.6730 0.6283 0.2656 0.081 Uiso 1 1 calc R
H8B H 0.6795 0.5657 0.2769 0.081 Uiso 1 1 calc R
H8C H 0.6190 0.6009 0.3031 0.081 Uiso 1 1 calc R
C9 C 0.5514(2) 0.5297(2) 0.24377(16) 0.0324(11) Uani 1 1 d .
C10 C 0.4652(3) 0.4839(2) 0.29836(17) 0.0461(14) Uani 1 1 d .
H10A H 0.4688 0.4563 0.2726 0.055 Uiso 1 1 calc R
C11 C 0.5028(3) 0.4600(3) 0.34417(18) 0.0556(16) Uani 1 1 d .
H11A H 0.4782 0.4261 0.3525 0.067 Uiso 1 1 calc R
H11B H 0.5535 0.4511 0.3359 0.067 Uiso 1 1 calc R
C12 C 0.5036(4) 0.4954(3) 0.38825(19) 0.0638(18) Uani 1 1 d .
C13 C 0.4458(4) 0.4973(4) 0.4209(2) 0.095(3) Uani 1 1 d .
H13 H 0.4041 0.4762 0.4149 0.114 Uiso 1 1 calc R
C14 C 0.4478(5) 0.5282(5) 0.4608(3) 0.123(4) Uani 1 1 d .
H14 H 0.4088 0.5276 0.4829 0.147 Uiso 1 1 calc R
C15 C 0.5064(8) 0.5603(4) 0.4691(3) 0.119(4) Uani 1 1 d .
H15 H 0.5065 0.5825 0.4967 0.143 Uiso 1 1 calc R
C16 C 0.5660(5) 0.5617(3) 0.4386(3) 0.095(3) Uani 1 1 d .
H16 H 0.6060 0.5844 0.4450 0.115 Uiso 1 1 calc R
C17 C 0.5645(4) 0.5276(3) 0.3972(2) 0.0729(19) Uani 1 1 d .
H17 H 0.6046 0.5267 0.3760 0.087 Uiso 1 1 calc R
C18 C 0.3829(2) 0.4958(2) 0.30583(17) 0.0451(13) Uani 1 1 d .
H18A H 0.3774 0.5245 0.3301 0.054 Uiso 1 1 calc R
H18B H 0.3588 0.4633 0.3183 0.054 Uiso 1 1 calc R
C19 C 0.3449(3) 0.5134(2) 0.25869(16) 0.0470(14) Uani 1 1 d .
H19A H 0.3679 0.5465 0.2467 0.056 Uiso 1 1 calc R
H19B H 0.2935 0.5215 0.2655 0.056 Uiso 1 1 calc R
C20 C 0.3491(3) 0.4698(2) 0.21967(19) 0.0433(13) Uani 1 1 d .
C21 C 0.3949(3) 0.4461(2) 0.13813(16) 0.0460(14) Uani 1 1 d .
H21 H 0.3443 0.4373 0.1281 0.055 Uiso 1 1 calc R
C22 C 0.4332(4) 0.4739(3) 0.09494(19) 0.0660(17) Uani 1 1 d .
H22A H 0.4444 0.4463 0.0707 0.079 Uiso 1 1 calc R
H22B H 0.4798 0.4887 0.1064 0.079 Uiso 1 1 calc R
C23 C 0.3905(5) 0.5197(3) 0.0699(2) 0.095(3) Uani 1 1 d .
H23 H 0.3801 0.5478 0.0944 0.114 Uiso 1 1 calc R
C24 C 0.3139(5) 0.4978(4) 0.0497(3) 0.126(3) Uani 1 1 d .
H24A H 0.2928 0.5243 0.0280 0.188 Uiso 1 1 calc R
H24B H 0.2808 0.4915 0.0766 0.188 Uiso 1 1 calc R
H24C H 0.3216 0.4642 0.0324 0.188 Uiso 1 1 calc R
C25 C 0.4379(7) 0.5451(4) 0.0303(2) 0.161(5) Uani 1 1 d .
H25A H 0.4855 0.5540 0.0435 0.242 Uiso 1 1 calc R
H25B H 0.4146 0.5778 0.0186 0.242 Uiso 1 1 calc R
H25C H 0.4436 0.5198 0.0039 0.242 Uiso 1 1 calc R
C26 C 0.4344(3) 0.3924(2) 0.14882(18) 0.0417(13) Uani 1 1 d .
C27 C 0.5302(3) 0.3434(2) 0.19345(18) 0.0479(14) Uani 1 1 d .
H27 H 0.5126 0.3139 0.1723 0.057 Uiso 1 1 calc R
C28 C 0.6120(3) 0.3528(3) 0.18228(18) 0.0570(16) Uani 1 1 d .
H28A H 0.6311 0.3797 0.2050 0.068 Uiso 1 1 calc R
H28B H 0.6386 0.3190 0.1879 0.068 Uiso 1 1 calc R
C29 C 0.6271(3) 0.3715(3) 0.1319(2) 0.0497(15) Uani 1 1 d .
C30 C 0.6273(3) 0.3398(3) 0.0917(2) 0.0706(19) Uani 1 1 d .
H30 H 0.6152 0.3032 0.0955 0.085 Uiso 1 1 calc R
C31 C 0.6434(4) 0.3571(3) 0.0469(2) 0.083(2) Uani 1 1 d .
H31 H 0.6410 0.3329 0.0208 0.100 Uiso 1 1 calc R
C32 C 0.6639(4) 0.4107(4) 0.0389(2) 0.098(3) Uani 1 1 d .
H32 H 0.6775 0.4230 0.0080 0.118 Uiso 1 1 calc R
C33 C 0.6631(4) 0.4451(4) 0.0787(3) 0.093(2) Uani 1 1 d .
H33 H 0.6742 0.4818 0.0745 0.112 Uiso 1 1 calc R
C34 C 0.6461(3) 0.4259(3) 0.1249(2) 0.078(2) Uani 1 1 d .
H34 H 0.6475 0.4495 0.1515 0.093 Uiso 1 1 calc R
C35 C 0.5206(3) 0.3252(2) 0.24624(17) 0.0518(15) Uani 1 1 d .
H35A H 0.5499 0.3491 0.2669 0.062 Uiso 1 1 calc R
H35B H 0.5406 0.2887 0.2495 0.062 Uiso 1 1 calc R
C36 C 0.4411(3) 0.3250(2) 0.26574(17) 0.0524(15) Uani 1 1 d .
H36A H 0.4423 0.3175 0.3005 0.063 Uiso 1 1 calc R
H36B H 0.4201 0.3611 0.2614 0.063 Uiso 1 1 calc R
C37 C 0.3914(3) 0.2841(3) 0.24159(17) 0.0418(13) Uani 1 1 d .
C38 C 0.2690(2) 0.2731(2) 0.2022(2) 0.0482(14) Uani 1 1 d .
C39 C 0.2332(3) 0.2406(3) 0.2452(2) 0.0731(19) Uani 1 1 d .
H39A H 0.2680 0.2146 0.2577 0.110 Uiso 1 1 calc R
H39B H 0.1901 0.2218 0.2336 0.110 Uiso 1 1 calc R
H39C H 0.2194 0.2655 0.2707 0.110 Uiso 1 1 calc R
C40 C 0.2139(3) 0.3123(3) 0.1786(2) 0.0693(18) Uani 1 1 d .
H40A H 0.1952 0.3369 0.2030 0.104 Uiso 1 1 calc R
H40B H 0.1737 0.2919 0.1648 0.104 Uiso 1 1 calc R
H40C H 0.2381 0.3327 0.1533 0.104 Uiso 1 1 calc R
C41 C 0.2941(3) 0.2334(2) 0.1621(2) 0.0474(14) Uani 1 1 d .
C42 C 0.3725(3) 0.2249(3) 0.0889(2) 0.0598(16) Uani 1 1 d .
H42 H 0.3457 0.1904 0.0856 0.072 Uiso 1 1 calc R
C43 C 0.3558(3) 0.2595(3) 0.0438(2) 0.0678(18) Uani 1 1 d .
H43A H 0.3625 0.2371 0.0150 0.081 Uiso 1 1 calc R
H43B H 0.3913 0.2890 0.0422 0.081 Uiso 1 1 calc R
C44 C 0.2786(4) 0.2837(3) 0.04262(19) 0.0614(17) Uani 1 1 d .
C45 C 0.2678(4) 0.3401(3) 0.0418(3) 0.079(2) Uani 1 1 d .
H45 H 0.3081 0.3637 0.0421 0.095 Uiso 1 1 calc R
C46 C 0.1985(5) 0.3603(4) 0.0405(3) 0.102(3) Uani 1 1 d .
H46 H 0.1917 0.3979 0.0393 0.123 Uiso 1 1 calc R
C47 C 0.1374(5) 0.3264(5) 0.0410(3) 0.101(3) Uani 1 1 d .
H47 H 0.0903 0.3416 0.0408 0.122 Uiso 1 1 calc R
C48 C 0.1455(4) 0.2709(4) 0.0416(3) 0.101(3) Uani 1 1 d .
H48 H 0.1047 0.2478 0.0414 0.122 Uiso 1 1 calc R
C49 C 0.2143(4) 0.2511(3) 0.0425(2) 0.079(2) Uani 1 1 d .
H49 H 0.2202 0.2134 0.0431 0.095 Uiso 1 1 calc R
C50 C 0.4543(3) 0.2118(2) 0.0917(2) 0.0601(16) Uani 1 1 d .
H50A H 0.4821 0.2456 0.0930 0.072 Uiso 1 1 calc R
H50B H 0.4689 0.1924 0.0624 0.072 Uiso 1 1 calc R
C51 C 0.4732(3) 0.1774(3) 0.1363(2) 0.0623(17) Uani 1 1 d .
H51A H 0.4597 0.1981 0.1652 0.075 Uiso 1 1 calc R
H51B H 0.4423 0.1451 0.1356 0.075 Uiso 1 1 calc R
C52 C 0.5502(4) 0.1595(3) 0.1421(3) 0.085(2) Uani 1 1 d .
C53 C 0.6809(5) 0.1864(6) 0.1336(5) 0.189(6) Uani 1 1 d D
H53A H 0.6990 0.2191 0.1495 0.227 Uiso 1 1 calc R
H53B H 0.6900 0.1550 0.1544 0.227 Uiso 1 1 calc R
C54 C 0.7102(9) 0.1800(10) 0.0903(6) 0.341(15) Uani 1 1 d D
H54A H 0.6942 0.1459 0.0766 0.512 Uiso 1 1 calc R
H54B H 0.7631 0.1800 0.0930 0.512 Uiso 1 1 calc R
H54C H 0.6950 0.2093 0.0693 0.512 Uiso 1 1 calc R
C55 C 0.8845(3) 0.0005(2) 0.34394(19) 0.0541(15) Uani 1 1 d .
C56 C 0.8672(4) -0.0586(3) 0.3325(3) 0.080(2) Uani 1 1 d .
H56A H 0.8577 -0.0625 0.2982 0.120 Uiso 1 1 calc R
H56B H 0.8244 -0.0698 0.3507 0.120 Uiso 1 1 calc R
H56C H 0.9085 -0.0810 0.3415 0.120 Uiso 1 1 calc R
C57 C 0.9087(3) 0.0068(3) 0.39631(18) 0.0689(18) Uani 1 1 d .
H57A H 0.9482 -0.0183 0.4030 0.103 Uiso 1 1 calc R
H57B H 0.8679 -0.0009 0.4176 0.103 Uiso 1 1 calc R
H57C H 0.9256 0.0434 0.4017 0.103 Uiso 1 1 calc R
C58 C 0.8204(3) 0.0368(3) 0.3302(2) 0.0674(18) Uani 1 1 d .
H58A H 0.8275 0.0723 0.3442 0.101 Uiso 1 1 calc R
H58B H 0.7754 0.0213 0.3425 0.101 Uiso 1 1 calc R
H58C H 0.8176 0.0398 0.2953 0.101 Uiso 1 1 calc R
C59 C 0.9809(3) 0.0601(3) 0.3099(2) 0.0486(15) Uani 1 1 d .
C60 C 1.0897(3) 0.1052(2) 0.2768(2) 0.0517(14) Uani 1 1 d .
C61 C 1.1451(3) 0.0941(2) 0.2358(2) 0.0626(17) Uani 1 1 d .
H61A H 1.1718 0.0611 0.2428 0.094 Uiso 1 1 calc R
H61B H 1.1791 0.1240 0.2335 0.094 Uiso 1 1 calc R
H61C H 1.1193 0.0901 0.2054 0.094 Uiso 1 1 calc R
C62 C 1.1314(3) 0.1120(2) 0.3253(2) 0.0631(17) Uani 1 1 d .
H62A H 1.0965 0.1144 0.3516 0.095 Uiso 1 1 calc R
H62B H 1.1606 0.1446 0.3242 0.095 Uiso 1 1 calc R
H62C H 1.1630 0.0810 0.3303 0.095 Uiso 1 1 calc R
C63 C 1.0496(3) 0.1606(3) 0.2651(2) 0.0467(14) Uani 1 1 d .
C64 C 0.9624(3) 0.2069(2) 0.21002(19) 0.0493(14) Uani 1 1 d .
H64 H 0.9654 0.2343 0.2361 0.059 Uiso 1 1 calc R
C65 C 1.0010(3) 0.2308(3) 0.1661(2) 0.0640(17) Uani 1 1 d .
H65A H 0.9761 0.2645 0.1572 0.077 Uiso 1 1 calc R
H65B H 1.0510 0.2402 0.1754 0.077 Uiso 1 1 calc R
C66 C 1.0045(4) 0.1955(3) 0.1220(2) 0.0669(18) Uani 1 1 d .
C67 C 1.0661(4) 0.1641(3) 0.1124(2) 0.0689(19) Uani 1 1 d .
H67 H 1.1060 0.1671 0.1336 0.083 Uiso 1 1 calc R
C68 C 1.0722(5) 0.1289(3) 0.0738(2) 0.084(2) Uani 1 1 d .
H68 H 1.1151 0.1087 0.0690 0.101 Uiso 1 1 calc R
C69 C 1.0117(5) 0.1241(4) 0.0417(3) 0.100(3) Uani 1 1 d .
H69 H 1.0148 0.1011 0.0147 0.121 Uiso 1 1 calc R
C70 C 0.9482(5) 0.1534(4) 0.0499(2) 0.097(3) Uani 1 1 d .
H70 H 0.9080 0.1494 0.0291 0.116 Uiso 1 1 calc R
C71 C 0.9439(4) 0.1898(3) 0.0901(2) 0.082(2) Uani 1 1 d .
H71 H 0.9011 0.2099 0.0954 0.098 Uiso 1 1 calc R
C72 C 0.8811(3) 0.1945(2) 0.20255(18) 0.0550(15) Uani 1 1 d .
H72A H 0.8566 0.2272 0.1910 0.066 Uiso 1 1 calc R
H72B H 0.8764 0.1669 0.1773 0.066 Uiso 1 1 calc R
C73 C 0.8419(3) 0.1744(2) 0.24845(16) 0.0494(14) Uani 1 1 d .
H73A H 0.7908 0.1660 0.2409 0.059 Uiso 1 1 calc R
H73B H 0.8654 0.1413 0.2603 0.059 Uiso 1 1 calc R
C74 C 0.8453(3) 0.2174(3) 0.28669(19) 0.0494(15) Uani 1 1 d .
C75 C 0.8886(3) 0.2395(2) 0.37010(17) 0.0449(14) Uani 1 1 d .
H75 H 0.8379 0.2488 0.3795 0.054 Uiso 1 1 calc R
C76 C 0.9235(3) 0.2117(2) 0.41302(18) 0.0581(16) Uani 1 1 d .
H76A H 0.9707 0.1969 0.4028 0.070 Uiso 1 1 calc R
H76B H 0.9331 0.2388 0.4380 0.070 Uiso 1 1 calc R
C77 C 0.8781(5) 0.1659(3) 0.4355(2) 0.097(3) Uani 1 1 d .
H77 H 0.8654 0.1396 0.4098 0.116 Uiso 1 1 calc R
C78 C 0.8072(5) 0.1880(4) 0.4576(3) 0.118(3) Uani 1 1 d .
H78A H 0.8189 0.2158 0.4811 0.177 Uiso 1 1 calc R
H78B H 0.7809 0.1589 0.4734 0.177 Uiso 1 1 calc R
H78C H 0.7770 0.2033 0.4322 0.177 Uiso 1 1 calc R
C79 C 0.9259(6) 0.1360(3) 0.4755(3) 0.131(3) Uani 1 1 d .
H79A H 0.9735 0.1271 0.4621 0.196 Uiso 1 1 calc R
H79B H 0.9014 0.1031 0.4854 0.196 Uiso 1 1 calc R
H79C H 0.9321 0.1595 0.5032 0.196 Uiso 1 1 calc R
C80 C 0.9289(3) 0.2935(3) 0.35889(18) 0.0479(14) Uani 1 1 d .
C81 C 1.0267(3) 0.3444(3) 0.3179(2) 0.0561(15) Uani 1 1 d .
H81 H 1.0048 0.3747 0.3363 0.067 Uiso 1 1 calc R
C82 C 1.1054(3) 0.3354(3) 0.3366(2) 0.0746(19) Uani 1 1 d .
H82A H 1.1309 0.3117 0.3138 0.090 Uiso 1 1 calc R
H82B H 1.1308 0.3703 0.3366 0.090 Uiso 1 1 calc R
C83 C 1.1114(4) 0.3113(4) 0.3864(2) 0.082(2) Uani 1 1 d .
C84 C 1.1316(5) 0.2592(3) 0.3913(3) 0.098(3) Uani 1 1 d .
H84 H 1.1449 0.2384 0.3643 0.117 Uiso 1 1 calc R
C85 C 1.1321(5) 0.2371(4) 0.4376(4) 0.130(3) Uani 1 1 d .
H85 H 1.1453 0.2007 0.4418 0.156 Uiso 1 1 calc R
C86 C 1.1136(8) 0.2677(5) 0.4775(3) 0.196(7) Uani 1 1 d .
H86 H 1.1163 0.2522 0.5084 0.235 Uiso 1 1 calc R
C87 C 1.0916(10) 0.3198(5) 0.4730(3) 0.240(9) Uani 1 1 d .
H87 H 1.0742 0.3396 0.4997 0.288 Uiso 1 1 calc R
C88 C 1.0961(6) 0.3437(4) 0.4253(3) 0.154(5) Uani 1 1 d .
H88 H 1.0886 0.3809 0.4211 0.185 Uiso 1 1 calc R
C89 C 1.0257(3) 0.3590(3) 0.26460(18) 0.0566(16) Uani 1 1 d .
H89A H 1.0488 0.3945 0.2609 0.068 Uiso 1 1 calc R
H89B H 1.0562 0.3328 0.2473 0.068 Uiso 1 1 calc R
C90 C 0.9512(3) 0.3610(3) 0.23956(19) 0.0589(16) Uani 1 1 d .
H90A H 0.9586 0.3692 0.2052 0.071 Uiso 1 1 calc R
H90B H 0.9284 0.3252 0.2417 0.071 Uiso 1 1 calc R
C91 C 0.8994(3) 0.4025(3) 0.26088(19) 0.0513(15) Uani 1 1 d .
C92 C 0.7767(3) 0.4177(2) 0.2976(2) 0.0570(16) Uani 1 1 d .
C93 C 0.7437(3) 0.4472(3) 0.2540(2) 0.0741(19) Uani 1 1 d .
H93A H 0.7373 0.4219 0.2275 0.111 Uiso 1 1 calc R
H93B H 0.7762 0.4760 0.2440 0.111 Uiso 1 1 calc R
H93C H 0.6966 0.4622 0.2630 0.111 Uiso 1 1 calc R
C94 C 0.7189(3) 0.3774(2) 0.3208(3) 0.085(2) Uani 1 1 d .
H94A H 0.7013 0.3527 0.2962 0.127 Uiso 1 1 calc R
H94B H 0.6782 0.3978 0.3338 0.127 Uiso 1 1 calc R
H94C H 0.7420 0.3570 0.3466 0.127 Uiso 1 1 calc R
C95 C 0.7981(3) 0.4586(3) 0.3384(2) 0.0539(15) Uani 1 1 d .
C96 C 0.8762(4) 0.4700(3) 0.41236(18) 0.0676(19) Uani 1 1 d .
H96 H 0.8502 0.5050 0.4139 0.081 Uiso 1 1 calc R
C97 C 0.8595(5) 0.4401(3) 0.4593(2) 0.093(3) Uani 1 1 d .
H97A H 0.8713 0.4638 0.4866 0.112 Uiso 1 1 calc R
H97B H 0.8912 0.4083 0.4614 0.112 Uiso 1 1 calc R
C98 C 0.7808(5) 0.4221(4) 0.4639(3) 0.096(3) Uani 1 1 d .
C99 C 0.7598(10) 0.3683(6) 0.4551(4) 0.190(6) Uani 1 1 d .
H99 H 0.7963 0.3421 0.4500 0.228 Uiso 1 1 calc R
C100 C 0.6826(11) 0.3515(6) 0.4537(5) 0.198(7) Uani 1 1 d .
H100 H 0.6679 0.3176 0.4420 0.237 Uiso 1 1 calc R
C101 C 0.6358(9) 0.3874(8) 0.4698(5) 0.195(7) Uani 1 1 d .
H101 H 0.5875 0.3762 0.4757 0.235 Uiso 1 1 calc R
C102 C 0.6528(8) 0.4384(6) 0.4782(5) 0.161(5) Uani 1 1 d .
H102 H 0.6154 0.4630 0.4860 0.193 Uiso 1 1 calc R
C103 C 0.7238(6) 0.4565(4) 0.4758(3) 0.112(3) Uani 1 1 d .
H103 H 0.7339 0.4930 0.4825 0.134 Uiso 1 1 calc R
C104 C 0.9568(3) 0.4827(3) 0.4052(2) 0.0660(17) Uani 1 1 d .
H10B H 0.9842 0.4487 0.4052 0.079 Uiso 1 1 calc R
H10C H 0.9738 0.5040 0.4329 0.079 Uiso 1 1 calc R
C105 C 0.9751(4) 0.5135(3) 0.3588(2) 0.0707(19) Uani 1 1 d .
H10D H 0.9588 0.4915 0.3314 0.085 Uiso 1 1 calc R
H10E H 0.9460 0.5467 0.3586 0.085 Uiso 1 1 calc R
C106 C 1.0536(4) 0.5289(3) 0.3500(3) 0.079(2) Uani 1 1 d .
C107 C 1.1810(5) 0.5131(6) 0.3666(5) 0.216(8) Uani 1 1 d D
H10H H 1.1992 0.5015 0.3349 0.260 Uiso 1 1 calc R
H10I H 1.1870 0.5523 0.3695 0.260 Uiso 1 1 calc R
C108 C 1.2175(6) 0.4864(10) 0.4036(5) 0.369(17) Uani 1 1 d D
H10J H 1.2286 0.4498 0.3935 0.554 Uiso 1 1 calc R
H10K H 1.1868 0.4855 0.4322 0.554 Uiso 1 1 calc R
H10L H 1.2625 0.5054 0.4109 0.554 Uiso 1 1 calc R
N1 N 0.5398(2) 0.62860(17) 0.22840(13) 0.0378(10) Uani 1 1 d .
H1 H 0.5455 0.6566 0.2470 0.045 Uiso 1 1 calc R
N2 N 0.5030(2) 0.53241(19) 0.28053(14) 0.0461(11) Uani 1 1 d .
H2 H 0.4941 0.5634 0.2940 0.055 Uiso 1 1 calc R
N3 N 0.3904(2) 0.48318(17) 0.18032(14) 0.0424(11) Uani 1 1 d .
H3 H 0.4142 0.5136 0.1799 0.051 Uiso 1 1 calc R
N4 N 0.4861(2) 0.39231(18) 0.18295(14) 0.0430(11) Uani 1 1 d .
H4 H 0.4940 0.4216 0.1994 0.052 Uiso 1 1 calc R
N5 N 0.3308(2) 0.30607(17) 0.22160(14) 0.0426(11) Uani 1 1 d .
H5 H 0.3277 0.3411 0.2200 0.051 Uiso 1 1 calc R
N6 N 0.3459(2) 0.25204(18) 0.13255(14) 0.0444(11) Uani 1 1 d .
H6 H 0.3656 0.2829 0.1399 0.053 Uiso 1 1 calc R
N7 N 1.0372(2) 0.06023(18) 0.27905(16) 0.0478(11) Uani 1 1 d .
H7 H 1.0430 0.0329 0.2597 0.057 Uiso 1 1 calc R
N8 N 1.0008(2) 0.15837(18) 0.22782(15) 0.0464(11) Uani 1 1 d .
H8 H 0.9920 0.1274 0.2142 0.056 Uiso 1 1 calc R
N9 N 0.8840(2) 0.20495(18) 0.32733(14) 0.0469(11) Uani 1 1 d .
H9 H 0.9075 0.1745 0.3278 0.056 Uiso 1 1 calc R
N10 N 0.9821(2) 0.29485(18) 0.32709(14) 0.0452(11) Uani 1 1 d .
H10 H 0.9918 0.2658 0.3107 0.054 Uiso 1 1 calc R
N11 N 0.8379(3) 0.38248(19) 0.28150(15) 0.0543(12) Uani 1 1 d .
H11 H 0.8340 0.3478 0.2855 0.065 Uiso 1 1 calc R
N12 N 0.8480(2) 0.44122(19) 0.37041(16) 0.0551(12) Uani 1 1 d .
H19E H 0.8655 0.4090 0.3655 0.066 Uiso 1 1 calc R
O1 O 0.44896(18) 0.67722(15) 0.19405(12) 0.0505(9) Uani 1 1 d .
O2 O 0.46276(18) 0.58708(15) 0.17359(13) 0.0467(9) Uani 1 1 d .
O3 O 0.56732(18) 0.48719(15) 0.22333(12) 0.0477(9) Uani 1 1 d .
O4 O 0.31680(19) 0.42727(15) 0.22318(12) 0.0492(9) Uani 1 1 d .
O5 O 0.41641(19) 0.35305(16) 0.12361(12) 0.0538(10) Uani 1 1 d .
O6 O 0.4046(2) 0.23518(18) 0.24083(13) 0.0570(10) Uani 1 1 d .
O7 O 0.2626(2) 0.18835(17) 0.15759(13) 0.0610(11) Uani 1 1 d .
O8 O 0.5703(3) 0.1230(2) 0.1671(2) 0.0945(16) Uani 1 1 d .
O9 O 0.5976(3) 0.1915(3) 0.1200(3) 0.169(3) Uani 1 1 d D
O10 O 0.9475(2) 0.01141(15) 0.31114(13) 0.0544(10) Uani 1 1 d .
O11 O 0.95895(19) 0.09975(16) 0.33243(13) 0.0492(9) Uani 1 1 d .
O12 O 1.06426(18) 0.20309(15) 0.28546(13) 0.0504(9) Uani 1 1 d .
O13 O 0.81524(19) 0.26226(16) 0.28335(12) 0.0515(9) Uani 1 1 d .
O14 O 0.9085(2) 0.33393(16) 0.38365(12) 0.0570(10) Uani 1 1 d .
O15 O 0.9120(2) 0.45251(17) 0.25986(13) 0.0603(10) Uani 1 1 d .
O16 O 0.7689(2) 0.50293(17) 0.34037(15) 0.0652(11) Uani 1 1 d .
O17 O 1.0743(3) 0.5647(2) 0.32367(19) 0.1014(17) Uani 1 1 d .
O18 O 1.1019(3) 0.4972(3) 0.3730(2) 0.120(2) Uani 1 1 d .
O21 O 0.7492(3) 0.5946(2) 0.40194(15) 0.0982(16) Uani 1 1 d .

loop_
_atom_site_aniso_label
_atom_site_aniso_U_11
_atom_site_aniso_U_22
_atom_site_aniso_U_33
_atom_site_aniso_U_23
_atom_site_aniso_U_13
_atom_site_aniso_U_12
C1 0.049(3) 0.036(4) 0.051(3) -0.005(3) -0.012(3) 0.005(3)
C2 0.082(4) 0.064(5) 0.063(3) 0.006(3) -0.009(3) 0.000(4)
C3 0.087(4) 0.042(5) 0.106(5) -0.004(4) -0.025(4) 0.032(4)
C4 0.038(3) 0.058(5) 0.111(5) -0.003(4) -0.013(3) 0.004(3)
C5 0.032(3) 0.051(5) 0.055(3) 0.006(3) 0.010(3) -0.006(3)
C6 0.034(3) 0.034(4) 0.056(3) -0.011(3) 0.005(2) 0.004(3)
C7 0.061(3) 0.041(4) 0.074(4) -0.008(3) 0.005(3) -0.010(3)
C8 0.054(3) 0.032(4) 0.077(4) -0.001(3) -0.019(3) 0.009(3)
C9 0.031(2) 0.030(4) 0.036(2) -0.003(2) -0.004(2) 0.002(2)
C10 0.055(3) 0.039(4) 0.045(3) -0.005(3) -0.004(2) -0.006(3)
C11 0.057(3) 0.053(4) 0.056(3) 0.000(3) -0.009(3) 0.002(3)
C12 0.075(4) 0.068(5) 0.048(3) 0.008(3) -0.009(3) 0.015(4)
C13 0.093(5) 0.145(8) 0.047(3) 0.001(4) 0.002(4) 0.008(6)
C14 0.098(6) 0.190(12) 0.080(6) -0.030(7) -0.009(5) 0.063(8)
C15 0.206(11) 0.108(9) 0.044(4) -0.018(5) -0.012(6) 0.067(8)
C16 0.151(8) 0.066(6) 0.069(5) 0.003(4) -0.032(5) 0.005(6)
C17 0.093(5) 0.064(5) 0.061(4) 0.009(4) -0.020(4) 0.008(4)
C18 0.038(3) 0.042(4) 0.056(3) 0.002(3) 0.007(2) -0.010(3)
C19 0.039(3) 0.048(4) 0.054(3) 0.010(3) 0.000(2) -0.005(3)
C20 0.041(3) 0.027(4) 0.061(3) 0.000(3) -0.012(3) 0.012(3)
C21 0.049(3) 0.047(4) 0.041(3) -0.005(3) 0.001(2) -0.010(3)
C22 0.093(4) 0.045(4) 0.060(3) 0.008(3) 0.019(3) -0.006(4)
C23 0.180(8) 0.043(5) 0.063(4) 0.003(4) 0.004(5) 0.034(5)
C24 0.149(8) 0.130(9) 0.099(5) -0.001(6) -0.053(5) 0.021(7)
C25 0.301(13) 0.119(8) 0.064(4) 0.039(5) 0.064(7) 0.045(9)
C26 0.043(3) 0.030(4) 0.052(3) 0.011(3) -0.008(3) -0.007(3)
C27 0.055(3) 0.028(4) 0.060(3) -0.008(3) -0.003(3) 0.011(3)
C28 0.052(3) 0.057(4) 0.062(3) 0.010(3) 0.006(3) 0.011(3)
C29 0.033(3) 0.047(4) 0.069(4) -0.009(3) -0.004(3) -0.003(3)
C30 0.076(4) 0.076(5) 0.060(4) -0.014(4) 0.006(3) -0.006(4)
C31 0.108(6) 0.077(6) 0.065(4) -0.028(4) 0.002(4) -0.008(5)
C32 0.124(6) 0.122(8) 0.049(4) -0.014(5) 0.008(4) -0.026(6)
C33 0.090(5) 0.111(7) 0.077(5) 0.003(5) 0.007(4) -0.023(5)
C34 0.075(4) 0.094(7) 0.064(4) -0.020(4) -0.003(3) 0.002(5)
C35 0.054(3) 0.046(4) 0.055(3) 0.009(3) -0.007(3) -0.006(3)
C36 0.068(4) 0.043(4) 0.047(3) 0.007(3) -0.005(3) -0.006(3)
C37 0.037(3) 0.039(4) 0.049(3) 0.004(3) 0.000(2) -0.002(3)
C38 0.028(2) 0.029(4) 0.087(4) 0.005(3) 0.008(3) -0.005(3)
C39 0.071(4) 0.049(5) 0.100(4) -0.009(4) 0.037(3) -0.009(3)
C40 0.055(3) 0.050(5) 0.103(4) -0.012(4) -0.004(3) 0.013(3)
C41 0.043(3) 0.028(4) 0.071(3) 0.000(3) 0.010(3) 0.002(3)
C42 0.055(3) 0.050(4) 0.074(4) -0.001(3) 0.008(3) -0.012(3)
C43 0.064(4) 0.071(5) 0.068(4) -0.011(4) 0.000(3) 0.003(4)
C44 0.079(5) 0.059(5) 0.046(3) -0.004(3) -0.005(3) -0.004(4)
C45 0.061(4) 0.060(6) 0.115(5) -0.015(5) -0.013(4) -0.006(4)
C46 0.113(7) 0.076(7) 0.117(6) 0.005(5) -0.008(5) -0.018(6)
C47 0.077(5) 0.119(9) 0.109(6) 0.023(6) -0.012(5) 0.016(6)
C48 0.068(5) 0.112(8) 0.124(6) 0.036(6) -0.027(5) -0.008(5)
C49 0.085(5) 0.061(5) 0.092(4) 0.028(4) -0.030(4) -0.018(4)
C50 0.068(4) 0.035(4) 0.078(4) -0.004(3) 0.024(3) -0.007(3)
C51 0.055(4) 0.046(4) 0.086(4) 0.000(4) 0.013(3) 0.002(3)
C52 0.068(5) 0.062(6) 0.124(6) 0.016(5) 0.046(4) 0.006(4)
C53 0.124(9) 0.194(14) 0.250(14) 0.122(12) 0.014(9) 0.026(9)
C54 0.198(14) 0.61(4) 0.220(15) -0.11(2) 0.038(12) 0.21(2)
C55 0.062(4) 0.036(4) 0.064(3) 0.000(3) 0.015(3) -0.002(3)
C56 0.080(4) 0.052(5) 0.108(5) 0.001(4) 0.036(4) -0.020(4)
C57 0.080(4) 0.065(5) 0.061(3) 0.016(3) 0.013(3) 0.004(4)
C58 0.045(3) 0.048(4) 0.109(5) -0.009(4) 0.002(3) -0.006(3)
C59 0.041(3) 0.042(5) 0.063(3) 0.004(3) -0.004(3) 0.006(3)
C60 0.046(3) 0.026(4) 0.084(4) 0.002(3) 0.004(3) 0.008(3)
C61 0.034(3) 0.040(4) 0.113(5) -0.010(4) 0.016(3) -0.003(3)
C62 0.078(4) 0.032(4) 0.079(4) -0.002(3) -0.025(3) 0.006(3)
C63 0.033(3) 0.038(4) 0.069(3) 0.003(3) 0.008(3) -0.010(3)
C64 0.061(3) 0.025(4) 0.061(3) 0.003(3) 0.002(3) 0.006(3)
C65 0.063(4) 0.050(4) 0.079(4) 0.013(4) 0.010(3) 0.004(3)
C66 0.078(4) 0.068(5) 0.055(3) 0.023(4) 0.006(3) -0.010(4)
C67 0.078(4) 0.071(5) 0.058(4) 0.020(4) 0.018(3) 0.006(4)
C68 0.119(6) 0.077(6) 0.055(4) 0.006(4) 0.013(4) 0.003(5)
C69 0.118(6) 0.107(8) 0.076(5) -0.001(5) 0.008(5) -0.010(6)
C70 0.096(5) 0.142(8) 0.052(4) 0.010(5) -0.016(4) -0.012(6)
C71 0.084(5) 0.092(6) 0.068(4) 0.014(4) 0.007(4) 0.010(5)
C72 0.059(3) 0.050(4) 0.057(3) 0.008(3) 0.002(3) 0.011(3)
C73 0.058(3) 0.044(4) 0.047(3) 0.000(3) -0.009(3) -0.007(3)
C74 0.041(3) 0.058(5) 0.049(3) 0.006(3) -0.005(3) -0.011(3)
C75 0.040(3) 0.043(4) 0.052(3) 0.003(3) 0.007(2) -0.007(3)
C76 0.084(4) 0.038(4) 0.053(3) 0.009(3) 0.004(3) 0.006(3)
C77 0.146(7) 0.083(6) 0.062(4) 0.014(4) -0.010(4) -0.014(6)
C78 0.120(6) 0.125(8) 0.108(6) 0.015(6) 0.031(5) -0.007(7)
C79 0.213(10) 0.084(7) 0.096(5) 0.034(5) -0.052(6) -0.001(7)
C80 0.061(3) 0.043(4) 0.040(3) 0.001(3) -0.007(3) 0.020(3)
C81 0.054(3) 0.044(4) 0.070(4) -0.003(3) -0.005(3) 0.001(3)
C82 0.063(4) 0.062(5) 0.099(5) -0.012(4) -0.004(4) 0.013(4)
C83 0.083(5) 0.096(7) 0.068(4) -0.014(5) -0.014(4) 0.021(5)
C84 0.131(7) 0.069(6) 0.093(5) -0.023(5) -0.035(5) 0.055(5)
C85 0.171(8) 0.094(8) 0.124(7) -0.017(6) -0.064(6) 0.053(7)
C86 0.356(17) 0.145(11) 0.087(6) -0.034(7) -0.110(8) 0.129(12)
C87 0.48(2) 0.155(12) 0.084(6) -0.055(7) -0.118(10) 0.185(15)
C88 0.272(13) 0.076(7) 0.113(7) -0.031(6) -0.091(8) 0.074(8)
C89 0.054(3) 0.057(4) 0.059(3) 0.000(3) 0.008(3) -0.006(3)
C90 0.077(4) 0.048(4) 0.052(3) 0.004(3) 0.008(3) 0.010(4)
C91 0.058(4) 0.045(5) 0.052(3) 0.012(3) -0.010(3) -0.011(3)
C92 0.040(3) 0.033(4) 0.098(4) 0.003(4) -0.003(3) -0.004(3)
C93 0.077(4) 0.046(5) 0.099(4) 0.004(4) -0.034(4) -0.004(4)
C94 0.044(3) 0.024(4) 0.187(7) 0.000(4) 0.032(4) -0.001(3)
C95 0.046(3) 0.048(5) 0.067(4) 0.001(4) 0.009(3) -0.007(3)
C96 0.114(6) 0.046(4) 0.043(3) -0.008(3) 0.002(3) 0.021(4)
C97 0.141(8) 0.061(6) 0.077(4) -0.007(4) -0.002(5) 0.032(5)
C98 0.115(7) 0.078(7) 0.096(5) 0.038(5) 0.038(5) 0.026(6)
C99 0.269(19) 0.118(12) 0.184(10) 0.064(9) 0.132(12) 0.019(11)
C100 0.244(16) 0.143(14) 0.206(12) -0.023(10) 0.134(12) -0.071(13)
C101 0.200(14) 0.162(16) 0.225(14) 0.014(13) 0.136(11) -0.039(13)
C102 0.128(10) 0.124(12) 0.231(13) 0.058(11) 0.031(9) 0.048(9)
C103 0.120(7) 0.095(8) 0.120(6) -0.012(6) -0.011(6) 0.033(7)
C104 0.076(4) 0.054(5) 0.068(4) -0.008(3) -0.020(3) 0.011(4)
C105 0.097(5) 0.051(5) 0.064(4) 0.002(3) -0.029(3) 0.007(4)
C106 0.073(5) 0.071(6) 0.092(5) 0.016(4) -0.028(4) -0.017(5)
C107 0.060(5) 0.338(19) 0.250(13) 0.196(14) 0.000(7) 0.014(9)
C108 0.070(6) 0.85(5) 0.190(12) 0.10(2) -0.013(7) 0.001(17)
N1 0.041(2) 0.024(3) 0.049(2) -0.008(2) -0.004(2) 0.003(2)
N2 0.052(2) 0.029(3) 0.058(2) -0.005(2) -0.001(2) 0.004(2)
N3 0.047(2) 0.027(3) 0.053(2) 0.004(2) 0.001(2) -0.001(2)
N4 0.043(2) 0.029(3) 0.057(2) -0.002(2) -0.005(2) -0.013(2)
N5 0.041(2) 0.016(3) 0.071(3) 0.002(2) 0.005(2) -0.004(2)
N6 0.041(2) 0.028(3) 0.064(3) -0.006(2) 0.005(2) -0.005(2)
N7 0.039(2) 0.034(3) 0.070(3) 0.001(2) 0.002(2) -0.003(2)
N8 0.049(2) 0.026(3) 0.064(3) -0.006(2) 0.002(2) 0.003(2)
N9 0.052(2) 0.028(3) 0.060(3) -0.003(2) 0.005(2) 0.007(2)
N10 0.053(3) 0.028(3) 0.054(2) -0.010(2) -0.001(2) -0.003(2)
N11 0.067(3) 0.023(3) 0.073(3) 0.002(2) -0.009(3) 0.001(3)
N12 0.067(3) 0.032(3) 0.066(3) 0.001(2) -0.002(3) 0.018(3)
O1 0.0418(19) 0.034(3) 0.075(2) -0.005(2) -0.0097(18) 0.0079(19)
O2 0.051(2) 0.023(2) 0.066(2) -0.0042(19) -0.0076(18) -0.0072(19)
O3 0.0424(19) 0.033(2) 0.067(2) -0.0083(19) 0.0000(17) 0.0009(18)
O4 0.047(2) 0.029(3) 0.072(2) 0.003(2) 0.0012(18) -0.0092(19)
O5 0.067(2) 0.037(3) 0.058(2) -0.0074(19) -0.0155(19) -0.017(2)
O6 0.060(2) 0.037(3) 0.074(2) 0.010(2) 0.002(2) 0.007(2)
O7 0.060(2) 0.039(3) 0.084(3) -0.006(2) 0.002(2) -0.019(2)
O8 0.082(3) 0.060(4) 0.141(4) 0.039(3) 0.026(3) 0.018(3)
O9 0.055(3) 0.136(6) 0.316(8) 0.148(6) 0.058(4) 0.034(3)
O10 0.063(2) 0.027(2) 0.073(2) -0.0001(19) 0.015(2) -0.012(2)
O11 0.049(2) 0.027(2) 0.072(2) -0.001(2) 0.0076(18) 0.0015(19)
O12 0.041(2) 0.030(2) 0.080(2) -0.009(2) -0.0018(18) -0.0099(18)
O13 0.050(2) 0.037(3) 0.068(2) 0.001(2) -0.0036(18) 0.011(2)
O14 0.074(3) 0.035(3) 0.062(2) -0.003(2) 0.003(2) 0.012(2)
O15 0.073(3) 0.033(3) 0.075(2) 0.009(2) 0.001(2) -0.009(2)
O16 0.072(3) 0.025(3) 0.099(3) -0.002(2) -0.010(2) 0.020(2)
O17 0.114(4) 0.069(4) 0.121(4) 0.038(3) -0.033(3) -0.034(3)
O18 0.078(3) 0.127(5) 0.155(4) 0.073(4) -0.020(3) 0.007(4)
O21 0.146(4) 0.071(4) 0.078(3) -0.002(3) 0.000(3) 0.010(3)

loop_
_atom_type_symbol
_atom_type_description
_atom_type_scat_dispersion_real
_atom_type_scat_dispersion_imag
_atom_type_scat_source
C C 0.0033 0.0016 'International Tables Vol C Tables 4.2.6.8 and 6.1.1.4'
H H 0.0000 0.0000 'International Tables Vol C Tables 4.2.6.8 and 6.1.1.4'
N N 0.0061 0.0033 'International Tables Vol C Tables 4.2.6.8 and 6.1.1.4'
O O 0.0106 0.0060 'International Tables Vol C Tables 4.2.6.8 and 6.1.1.4'

loop_
_geom_angle_atom_site_label_1
_geom_angle_atom_site_label_2
_geom_angle_atom_site_label_3
_geom_angle
O1 C1 C2 109.0(4)
O1 C1 C4 111.2(4)
C2 C1 C4 114.3(5)
O1 C1 C3 101.7(4)
C2 C1 C3 110.3(5)
C4 C1 C3 109.6(5)
C1 C2 H2A 109.5
C1 C2 H2B 109.5
H2A C2 H2B 109.5
C1 C2 H2C 109.4
H2A C2 H2C 109.5
H2B C2 H2C 109.5
C1 C3 H3A 109.5
C1 C3 H3B 109.5
H3A C3 H3B 109.5
C1 C3 H3C 109.5
H3A C3 H3C 109.5
H3B C3 H3C 109.5
C1 C4 H4A 109.5
C1 C4 H4B 109.5
H4A C4 H4B 109.5
C1 C4 H4C 109.5
H4A C4 H4C 109.5
H4B C4 H4C 109.5
O2 C5 N1 125.5(5)
O2 C5 O1 124.9(5)
N1 C5 O1 109.6(5)
N1 C6 C8 107.7(4)
N1 C6 C7 110.1(4)
C8 C6 C7 110.1(4)
N1 C6 C9 111.1(4)
C8 C6 C9 108.3(4)
C7 C6 C9 109.5(4)
C6 C7 H7A 109.5
C6 C7 H7B 109.5
H7A C7 H7B 109.5
C6 C7 H7C 109.5
H7A C7 H7C 109.5
H7B C7 H7C 109.5
C6 C8 H8A 109.5
C6 C8 H8B 109.5
H8A C8 H8B 109.5
C6 C8 H8C 109.5
H8A C8 H8C 109.5
H8B C8 H8C 109.5
O3 C9 N2 123.0(5)
O3 C9 C6 121.3(4)
N2 C9 C6 115.5(4)
N2 C10 C18 110.3(4)
N2 C10 C11 112.0(4)
C18 C10 C11 113.2(4)
N2 C10 H10A 107.0
C18 C10 H10A 107.0
C11 C10 H10A 107.0
C12 C11 C10 116.2(5)
C12 C11 H11A 108.2
C10 C11 H11A 108.2
C12 C11 H11B 108.3
C10 C11 H11B 108.2
H11A C11 H11B 107.4
C17 C12 C13 118.3(6)
C17 C12 C11 119.1(6)
C13 C12 C11 122.6(7)
C14 C13 C12 122.1(8)
C14 C13 H13 119.0
C12 C13 H13 118.9
C15 C14 C13 119.6(8)
C15 C14 H14 120.2
C13 C14 H14 120.1
C14 C15 C16 122.6(8)
C14 C15 H15 118.6
C16 C15 H15 118.8
C15 C16 C17 117.5(8)
C15 C16 H16 121.2
C17 C16 H16 121.3
C12 C17 C16 119.9(7)
C12 C17 H17 120.0
C16 C17 H17 120.1
C10 C18 C19 112.4(4)
C10 C18 H18A 109.1
C19 C18 H18A 109.1
C10 C18 H18B 109.1
C19 C18 H18B 109.1
H18A C18 H18B 107.9
C18 C19 C20 112.0(4)
C18 C19 H19A 109.2
C20 C19 H19A 109.2
C18 C19 H19B 109.2
C20 C19 H19B 109.2
H19A C19 H19B 107.9
O4 C20 N3 123.0(5)
O4 C20 C19 122.2(5)
N3 C20 C19 114.8(5)
N3 C21 C26 114.1(4)
N3 C21 C22 110.8(5)
C26 C21 C22 108.7(4)
N3 C21 H21 107.7
C26 C21 H21 107.7
C22 C21 H21 107.7
C21 C22 C23 116.4(5)
C21 C22 H22A 108.2
C23 C22 H22A 108.2
C21 C22 H22B 108.2
C23 C22 H22B 108.2
H22A C22 H22B 107.3
C25 C23 C22 109.6(7)
C25 C23 C24 112.7(7)
C22 C23 C24 110.5(6)
C25 C23 H23 107.9
C22 C23 H23 107.9
C24 C23 H23 107.9
C23 C24 H24A 109.5
C23 C24 H24B 109.5
H24A C24 H24B 109.5
C23 C24 H24C 109.5
H24A C24 H24C 109.5
H24B C24 H24C 109.5
C23 C25 H25A 109.5
C23 C25 H25B 109.5
H25A C25 H25B 109.5
C23 C25 H25C 109.5
H25A C25 H25C 109.5
H25B C25 H25C 109.5
O5 C26 N4 125.7(5)
O5 C26 C21 116.3(4)
N4 C26 C21 117.9(5)
N4 C27 C35 111.2(4)
N4 C27 C28 111.4(4)
C35 C27 C28 110.2(4)
N4 C27 H27 108.0
C35 C27 H27 108.0
C28 C27 H27 108.0
C29 C28 C27 114.3(4)
C29 C28 H28A 108.7
C27 C28 H28A 108.7
C29 C28 H28B 108.6
C27 C28 H28B 108.7
H28A C28 H28B 107.6
C30 C29 C34 116.1(6)
C30 C29 C28 125.7(6)
C34 C29 C28 118.1(6)
C31 C30 C29 124.8(7)
C31 C30 H30 117.6
C29 C30 H30 117.6
C30 C31 C32 120.6(7)
C30 C31 H31 119.7
C32 C31 H31 119.7
C31 C32 C33 116.9(7)
C31 C32 H32 121.6
C33 C32 H32 121.6
C32 C33 C34 121.2(8)
C32 C33 H33 119.4
C34 C33 H33 119.4
C29 C34 C33 120.4(7)
C29 C34 H34 119.8
C33 C34 H34 119.8
C27 C35 C36 116.0(4)
C27 C35 H35A 108.3
C36 C35 H35A 108.3
C27 C35 H35B 108.3
C36 C35 H35B 108.3
H35A C35 H35B 107.4
C37 C36 C35 114.4(4)
C37 C36 H36A 108.6
C35 C36 H36A 108.7
C37 C36 H36B 108.7
C35 C36 H36B 108.7
H36A C36 H36B 107.6
O6 C37 N5 123.2(5)
O6 C37 C36 123.0(5)
N5 C37 C36 113.8(5)
N5 C38 C40 107.6(5)
N5 C38 C39 108.8(4)
C40 C38 C39 111.5(4)
N5 C38 C41 112.3(4)
C40 C38 C41 106.9(5)
C39 C38 C41 109.8(5)
C38 C39 H39A 109.5
C38 C39 H39B 109.5
H39A C39 H39B 109.5
C38 C39 H39C 109.5
H39A C39 H39C 109.5
H39B C39 H39C 109.5
C38 C40 H40A 109.5
C38 C40 H40B 109.5
H40A C40 H40B 109.5
C38 C40 H40C 109.5
H40A C40 H40C 109.5
H40B C40 H40C 109.5
O7 C41 N6 124.8(5)
O7 C41 C38 119.7(5)
N6 C41 C38 115.4(5)
N6 C42 C43 110.2(5)
N6 C42 C50 112.3(5)
C43 C42 C50 110.6(5)
N6 C42 H42 107.8
C43 C42 H42 107.9
C50 C42 H42 107.9
C42 C43 C44 114.7(5)
C42 C43 H43A 108.6
C44 C43 H43A 108.6
C42 C43 H43B 108.6
C44 C43 H43B 108.6
H43A C43 H43B 107.6
C45 C44 C49 116.3(7)
C45 C44 C43 121.1(6)
C49 C44 C43 122.6(7)
C46 C45 C44 119.6(7)
C46 C45 H45 120.2
C44 C45 H45 120.2
C45 C46 C47 121.6(9)
C45 C46 H46 119.2
C47 C46 H46 119.2
C48 C47 C46 120.7(9)
C48 C47 H47 119.6
C46 C47 H47 119.6
C49 C48 C47 117.4(8)
C49 C48 H48 121.3
C47 C48 H48 121.3
C48 C49 C44 124.4(8)
C48 C49 H49 117.8
C44 C49 H49 117.8
C42 C50 C51 112.2(5)
C42 C50 H50A 109.2
C51 C50 H50A 109.2
C42 C50 H50B 109.2
C51 C50 H50B 109.2
H50A C50 H50B 107.9
C52 C51 C50 117.8(5)
C52 C51 H51A 107.9
C50 C51 H51A 107.9
C52 C51 H51B 107.8
C50 C51 H51B 107.9
H51A C51 H51B 107.2
O8 C52 O9 121.2(7)
O8 C52 C51 125.4(7)
O9 C52 C51 113.1(7)
C54 C53 O9 100.7(11)
C54 C53 H53A 111.5
O9 C53 H53A 111.6
C54 C53 H53B 111.7
O9 C53 H53B 111.6
H53A C53 H53B 109.4
C53 C54 H54A 110.2
C53 C54 H54B 110.4
H54A C54 H54B 108.7
C53 C54 H54C 110.2
H54A C54 H54C 108.7
H54B C54 H54C 108.7
O10 C55 C57 109.5(5)
O10 C55 C56 102.0(4)
C57 C55 C56 110.7(5)
O10 C55 C58 109.7(4)
C57 C55 C58 113.6(5)
C56 C55 C58 110.7(5)
C55 C56 H56A 109.5
C55 C56 H56B 109.5
H56A C56 H56B 109.5
C55 C56 H56C 109.5
H56A C56 H56C 109.5
H56B C56 H56C 109.5
C55 C57 H57A 109.5
C55 C57 H57B 109.5
H57A C57 H57B 109.5
C55 C57 H57C 109.5
H57A C57 H57C 109.5
H57B C57 H57C 109.5
C55 C58 H58A 109.5
C55 C58 H58B 109.5
H58A C58 H58B 109.5
C55 C58 H58C 109.5
H58A C58 H58C 109.5
H58B C58 H58C 109.5
O11 C59 N7 125.0(6)
O11 C59 O10 123.4(5)
N7 C59 O10 111.5(5)
N7 C60 C62 111.4(4)
N7 C60 C61 109.0(4)
C62 C60 C61 109.3(4)
N7 C60 C63 111.1(4)
C62 C60 C63 108.0(5)
C61 C60 C63 107.9(4)
C60 C61 H61A 109.5
C60 C61 H61B 109.5
H61A C61 H61B 109.5
C60 C61 H61C 109.5
H61A C61 H61C 109.5
H61B C61 H61C 109.5
C60 C62 H62A 109.5
C60 C62 H62B 109.5
H62A C62 H62B 109.5
C60 C62 H62C 109.5
H62A C62 H62C 109.5
H62B C62 H62C 109.5
O12 C63 N8 121.8(5)
O12 C63 C60 123.3(5)
N8 C63 C60 114.8(5)
N8 C64 C65 111.2(4)
N8 C64 C72 110.0(4)
C65 C64 C72 114.8(4)
N8 C64 H64 106.8
C65 C64 H64 106.8
C72 C64 H64 106.8
C66 C65 C64 116.1(5)
C66 C65 H65A 108.3
C64 C65 H65A 108.3
C66 C65 H65B 108.3
C64 C65 H65B 108.3
H65A C65 H65B 107.4
C67 C66 C71 117.2(7)
C67 C66 C65 120.9(6)
C71 C66 C65 121.8(6)
C66 C67 C68 124.3(7)
C66 C67 H67 117.9
C68 C67 H67 117.9
C69 C68 C67 118.1(7)
C69 C68 H68 120.9
C67 C68 H68 120.9
C70 C69 C68 120.3(7)
C70 C69 H69 119.9
C68 C69 H69 119.8
C69 C70 C71 120.1(7)
C69 C70 H70 119.9
C71 C70 H70 120.0
C66 C71 C70 120.0(7)
C66 C71 H71 120.0
C70 C71 H71 120.0
C73 C72 C64 114.0(4)
C73 C72 H72A 108.7
C64 C72 H72A 108.7
C73 C72 H72B 108.8
C64 C72 H72B 108.8
H72A C72 H72B 107.6
C74 C73 C72 109.3(5)
C74 C73 H73A 109.8
C72 C73 H73A 109.8
C74 C73 H73B 109.8
C72 C73 H73B 109.8
H73A C73 H73B 108.3
O13 C74 N9 119.6(5)
O13 C74 C73 124.3(5)
N9 C74 C73 116.1(6)
N9 C75 C76 113.1(5)
N9 C75 C80 111.6(4)
C76 C75 C80 110.3(4)
N9 C75 H75 107.2
C76 C75 H75 107.2
C80 C75 H75 107.2
C77 C76 C75 115.1(5)
C77 C76 H76A 108.5
C75 C76 H76A 108.5
C77 C76 H76B 108.5
C75 C76 H76B 108.5
H76A C76 H76B 107.5
C76 C77 C78 110.8(7)
C76 C77 C79 109.1(6)
C78 C77 C79 110.8(6)
C76 C77 H77 108.7
C78 C77 H77 108.7
C79 C77 H77 108.7
C77 C78 H78A 109.5
C77 C78 H78B 109.5
H78A C78 H78B 109.5
C77 C78 H78C 109.5
H78A C78 H78C 109.5
H78B C78 H78C 109.5
C77 C79 H79A 109.5
C77 C79 H79B 109.5
H79A C79 H79B 109.5
C77 C79 H79C 109.5
H79A C79 H79C 109.5
H79B C79 H79C 109.5
O14 C80 N10 124.0(6)
O14 C80 C75 115.5(5)
N10 C80 C75 120.4(5)
N10 C81 C89 110.7(5)
N10 C81 C82 109.5(5)
C89 C81 C82 111.7(5)
N10 C81 H81 108.3
C89 C81 H81 108.3
C82 C81 H81 108.3
C83 C82 C81 115.5(5)
C83 C82 H82A 108.4
C81 C82 H82A 108.4
C83 C82 H82B 108.4
C81 C82 H82B 108.4
H82A C82 H82B 107.5
C88 C83 C84 122.4(7)
C88 C83 C82 118.1(8)
C84 C83 C82 119.5(7)
C83 C84 C85 118.1(8)
C83 C84 H84 121.0
C85 C84 H84 120.9
C84 C85 C86 121.1(9)
C84 C85 H85 119.5
C86 C85 H85 119.5
C87 C86 C85 121.5(9)
C87 C86 H86 119.2
C85 C86 H86 119.2
C86 C87 C88 117.0(9)
C86 C87 H87 121.5
C88 C87 H87 121.5
C83 C88 C87 119.3(8)
C83 C88 H88 120.4
C87 C88 H88 120.4
C90 C89 C81 117.3(4)
C90 C89 H89A 108.0
C81 C89 H89A 108.0
C90 C89 H89B 108.0
C81 C89 H89B 108.0
H89A C89 H89B 107.2
C91 C90 C89 113.8(5)
C91 C90 H90A 108.8
C89 C90 H90A 108.8
C91 C90 H90B 108.8
C89 C90 H90B 108.8
H90A C90 H90B 107.7
O15 C91 N11 121.3(6)
O15 C91 C90 122.8(6)
N11 C91 C90 115.8(6)
N11 C92 C93 110.0(5)
N11 C92 C94 104.7(5)
C93 C92 C94 110.7(5)
N11 C92 C95 114.0(4)
C93 C92 C95 110.8(5)
C94 C92 C95 106.3(5)
C92 C93 H93A 109.5
C92 C93 H93B 109.5
H93A C93 H93B 109.5
C92 C93 H93C 109.5
H93A C93 H93C 109.5
H93B C93 H93C 109.5
C92 C94 H94A 109.5
C92 C94 H94B 109.5
H94A C94 H94B 109.5
C92 C94 H94C 109.5
H94A C94 H94C 109.5
H94B C94 H94C 109.5
O16 C95 N12 123.7(6)
O16 C95 C92 120.4(6)
N12 C95 C92 115.9(6)
N12 C96 C104 110.0(5)
N12 C96 C97 111.6(6)
C104 C96 C97 113.9(6)
N12 C96 H96 107.0
C104 C96 H96 107.0
C97 C96 H96 107.0
C96 C97 C98 114.0(6)
C96 C97 H97A 108.8
C98 C97 H97A 108.7
C96 C97 H97B 108.8
C98 C97 H97B 108.8
H97A C97 H97B 107.6
C103 C98 C99 114.6(11)
C103 C98 C97 123.8(10)
C99 C98 C97 121.6(10)
C100 C99 C98 122.2(13)
C100 C99 H99 118.8
C98 C99 H99 119.0
C101 C100 C99 115.3(14)
C101 C100 H100 122.2
C99 C100 H100 122.5
C100 C101 C102 123.5(15)
C100 C101 H101 118.3
C102 C101 H101 118.1
C101 C102 C103 121.7(13)
C101 C102 H102 119.2
C103 C102 H102 119.1
C98 C103 C102 121.5(11)
C98 C103 H103 119.2
C102 C103 H103 119.3
C96 C104 C105 115.1(5)
C96 C104 H10B 108.5
C105 C104 H10B 108.5
C96 C104 H10C 108.5
C105 C104 H10C 108.5
H10B C104 H10C 107.5
C106 C105 C104 118.1(5)
C106 C105 H10D 107.8
C104 C105 H10D 107.8
C106 C105 H10E 107.8
C104 C105 H10E 107.8
H10D C105 H10E 107.1
O17 C106 O18 120.5(7)
O17 C106 C105 125.6(7)
O18 C106 C105 113.8(7)
C108 C107 O18 104.5(8)
C108 C107 H10H 110.9
O18 C107 H10H 110.8
C108 C107 H10I 110.8
O18 C107 H10I 110.9
H10H C107 H10I 108.9
C107 C108 H10J 111.2
C107 C108 H10K 111.3
H10J C108 H10K 107.7
C107 C108 H10L 111.0
H10J C108 H10L 107.7
H10K C108 H10L 107.8
C5 N1 C6 120.3(4)
C5 N1 H1 119.8
C6 N1 H1 119.8
C9 N2 C10 121.4(4)
C9 N2 H2 119.3
C10 N2 H2 119.3
C20 N3 C21 120.4(4)
C20 N3 H3 119.8
C21 N3 H3 119.8
C26 N4 C27 121.6(4)
C26 N4 H4 119.2
C27 N4 H4 119.2
C37 N5 C38 123.1(5)
C37 N5 H5 118.4
C38 N5 H5 118.4
C41 N6 C42 125.6(5)
C41 N6 H6 117.2
C42 N6 H6 117.2
C59 N7 C60 122.2(5)
C59 N7 H7 118.9
C60 N7 H7 118.9
C63 N8 C64 122.0(5)
C63 N8 H8 119.0
C64 N8 H8 119.0
C74 N9 C75 124.3(5)
C74 N9 H9 117.8
C75 N9 H9 117.8
C80 N10 C81 122.6(5)
C80 N10 H10 118.7
C81 N10 H10 118.7
C91 N11 C92 122.5(5)
C91 N11 H11 118.7
C92 N11 H11 118.8
C95 N12 C96 127.5(5)
C95 N12 H19E 116.2
C96 N12 H19E 116.2
C5 O1 C1 118.3(4)
C52 O9 C53 118.3(6)
C59 O10 C55 121.8(4)
C106 O18 C107 115.1(6)

loop_
_geom_bond_atom_site_label_1
_geom_bond_atom_site_label_2
_geom_bond_distance
C1 O1 1.474(6)
C1 C2 1.504(7)
C1 C4 1.508(7)
C1 C3 1.555(8)
C2 H2A 0.9600
C2 H2B 0.9600
C2 H2C 0.9600
C3 H3A 0.9600
C3 H3B 0.9600
C3 H3C 0.9600
C4 H4A 0.9600
C4 H4B 0.9600
C4 H4C 0.9600
C5 O2 1.208(6)
C5 N1 1.364(6)
C5 O1 1.375(7)
C6 N1 1.456(6)
C6 C8 1.535(7)
C6 C7 1.550(7)
C6 C9 1.536(7)
C7 H7A 0.9600
C7 H7B 0.9600
C7 H7C 0.9600
C8 H8A 0.9600
C8 H8B 0.9600
C8 H8C 0.9600
C9 O3 1.217(6)
C9 N2 1.335(6)
C10 N2 1.456(6)
C10 C18 1.533(7)
C10 C11 1.542(7)
C10 H10A 0.9800
C11 C12 1.486(8)
C11 H11A 0.9700
C11 H11B 0.9700
C12 C17 1.378(9)
C12 C13 1.377(8)
C13 C14 1.329(11)
C13 H13 0.9300
C14 C15 1.340(13)
C14 H14 0.9300
C15 C16 1.363(12)
C15 H15 0.9300
C16 C17 1.409(9)
C16 H16 0.9300
C17 H17 0.9300
C18 C19 1.524(6)
C18 H18A 0.9700
C18 H18B 0.9700
C19 C20 1.512(7)
C19 H19A 0.9700
C19 H19B 0.9700
C20 O4 1.199(6)
C20 N3 1.351(6)
C21 N3 1.472(6)
C21 C26 1.526(7)
C21 C22 1.530(7)
C21 H21 0.9800
C22 C23 1.524(9)
C22 H22A 0.9700
C22 H22B 0.9700
C23 C25 1.516(11)
C23 C24 1.587(11)
C23 H23 0.9800
C24 H24A 0.9600
C24 H24B 0.9600
C24 H24C 0.9600
C25 H25A 0.9600
C25 H25B 0.9600
C25 H25C 0.9600
C26 O5 1.229(6)
C26 N4 1.322(6)
C27 N4 1.470(6)
C27 C35 1.521(7)
C27 C28 1.529(7)
C27 H27 0.9800
C28 C29 1.478(7)
C28 H28A 0.9700
C28 H28B 0.9700
C29 C30 1.347(8)
C29 C34 1.389(9)
C30 C31 1.328(8)
C30 H30 0.9300
C31 C32 1.382(10)
C31 H31 0.9300
C32 C33 1.377(10)
C32 H32 0.9300
C33 C34 1.383(9)
C33 H33 0.9300
C34 H34 0.9300
C35 C36 1.536(7)
C35 H35A 0.9700
C35 H35B 0.9700
C36 C37 1.500(7)
C36 H36A 0.9700
C36 H36B 0.9700
C37 O6 1.222(6)
C37 N5 1.339(6)
C38 N5 1.479(6)
C38 C40 1.528(7)
C38 C39 1.561(7)
C38 C41 1.535(7)
C39 H39A 0.9600
C39 H39B 0.9600
C39 H39C 0.9600
C40 H40A 0.9600
C40 H40B 0.9600
C40 H40C 0.9600
C41 O7 1.248(6)
C41 N6 1.320(6)
C42 N6 1.448(7)
C42 C43 1.526(8)
C42 C50 1.518(8)
C42 H42 0.9800
C43 C44 1.518(8)
C43 H43A 0.9700
C43 H43B 0.9700
C44 C45 1.397(9)
C44 C49 1.411(9)
C45 C46 1.349(10)
C45 H45 0.9300
C46 C47 1.384(11)
C46 H46 0.9300
C47 C48 1.368(11)
C47 H47 0.9300
C48 C49 1.338(10)
C48 H48 0.9300
C49 H49 0.9300
C50 C51 1.521(8)
C50 H50A 0.9700
C50 H50B 0.9700
C51 C52 1.471(9)
C51 H51A 0.9700
C51 H51B 0.9700
C52 O8 1.183(8)
C52 O9 1.310(8)
C53 C54 1.308(12)
C53 O9 1.559(10)
C53 H53A 0.9700
C53 H53B 0.9700
C54 H54A 0.9665
C54 H54B 0.9666
C54 H54C 0.9665
C55 O10 1.476(6)
C55 C57 1.506(7)
C55 C56 1.515(8)
C55 C58 1.509(8)
C56 H56A 0.9600
C56 H56B 0.9600
C56 H56C 0.9600
C57 H57A 0.9600
C57 H57B 0.9600
C57 H57C 0.9600
C58 H58A 0.9600
C58 H58B 0.9600
C58 H58C 0.9600
C59 O11 1.217(6)
C59 N7 1.323(7)
C59 O10 1.339(7)
C60 N7 1.457(7)
C60 C62 1.536(7)
C60 C61 1.529(7)
C60 C63 1.573(8)
C61 H61A 0.9600
C61 H61B 0.9600
C61 H61C 0.9600
C62 H62A 0.9600
C62 H62B 0.9600
C62 H62C 0.9600
C63 O12 1.209(6)
C63 N8 1.352(6)
C64 N8 1.461(6)
C64 C65 1.509(7)
C64 C72 1.517(7)
C64 H64 0.9800
C65 C66 1.486(8)
C65 H65A 0.9700
C65 H65B 0.9700
C66 C67 1.380(9)
C66 C71 1.409(8)
C67 C68 1.367(9)
C67 H67 0.9300
C68 C69 1.411(10)
C68 H68 0.9300
C69 C70 1.374(10)
C69 H69 0.9300
C70 C71 1.417(10)
C70 H70 0.9300
C71 H71 0.9300
C72 C73 1.525(7)
C72 H72A 0.9700
C72 H72B 0.9700
C73 C74 1.487(8)
C73 H73A 0.9700
C73 H73B 0.9700
C74 O13 1.230(7)
C74 N9 1.349(6)
C75 N9 1.446(6)
C75 C76 1.498(7)
C75 C80 1.543(7)
C75 H75 0.9800
C76 C77 1.520(9)
C76 H76A 0.9700
C76 H76B 0.9700
C77 C78 1.520(10)
C77 C79 1.576(10)
C77 H77 0.9800
C78 H78A 0.9600
C78 H78B 0.9600
C78 H78C 0.9600
C79 H79A 0.9600
C79 H79B 0.9600
C79 H79C 0.9600
C80 O14 1.255(6)
C80 N10 1.298(6)
C81 N10 1.480(7)
C81 C89 1.501(7)
C81 C82 1.531(8)
C81 H81 0.9800
C82 C83 1.488(9)
C82 H82A 0.9700
C82 H82B 0.9700
C83 C88 1.357(10)
C83 C84 1.336(10)
C84 C85 1.377(11)
C84 H84 0.9300
C85 C86 1.367(12)
C85 H85 0.9300
C86 C87 1.343(13)
C86 H86 0.9300
C87 C88 1.431(14)
C87 H87 0.9300
C88 H88 0.9300
C89 C90 1.513(7)
C89 H89A 0.9700
C89 H89B 0.9700
C90 C91 1.501(8)
C90 H90A 0.9700
C90 H90B 0.9700
C91 O15 1.248(7)
C91 N11 1.341(7)
C92 N11 1.471(7)
C92 C93 1.516(8)
C92 C94 1.573(8)
C92 C95 1.551(8)
C93 H93A 0.9600
C93 H93B 0.9600
C93 H93C 0.9600
C94 H94A 0.9600
C94 H94B 0.9600
C94 H94C 0.9600
C95 O16 1.208(7)
C95 N12 1.330(7)
C96 N12 1.441(7)
C96 C104 1.506(9)
C96 C97 1.509(9)
C96 H96 0.9800
C97 C98 1.496(11)
C97 H97A 0.9700
C97 H97B 0.9700
C98 C103 1.371(11)
C98 C99 1.395(16)
C99 C100 1.46(2)
C99 H99 0.9300
C100 C101 1.299(17)
C100 H100 0.9300
C101 C102 1.307(17)
C101 H101 0.9300
C102 C103 1.363(15)
C102 H102 0.9300
C103 H103 0.9300
C104 C105 1.513(8)
C104 H10B 0.9700
C104 H10C 0.9700
C105 C106 1.490(9)
C105 H10D 0.9700
C105 H10E 0.9700
C106 O17 1.195(8)
C106 O18 1.329(8)
C107 C108 1.374(13)
C107 O18 1.494(10)
C107 H10H 0.9700
C107 H10I 0.9700
C108 H10J 0.9755
C108 H10K 0.9756
C108 H10L 0.9752
N1 H1 0.8600
N2 H2 0.8600
N3 H3 0.8600
N4 H4 0.8600
N5 H5 0.8600
N6 H6 0.8600
N7 H7 0.8600
N8 H8 0.8600
N9 H9 0.8600
N10 H10 0.8600
N11 H11 0.8600
N12 H19E 0.8600
